data_4504431
loop_
_publ_author_name
'Liu, Ce'
'Luo, Fang'
'Liao, Wuping'
'Li, Deqian'
'Wang, Xiaofei'
'Dronskowski, Richard'

_publ_contact_author 'Prof Dr Wuping Liao'
_publ_section_title
;
 pH-Dependent Syntheses and Structures of Two
 Copper(II)/Phenanthroline/p-Sulfonatocalix[4]arene Supramolecular
 Compounds with 1D Water-Filled Channels
;
_journal_issue 11
_journal_name_full 'Crystal Growth &amp; Design'
_journal_page_first 2282
_journal_paper_doi 10.1021/cg070579d
_journal_volume 7
_journal_year 2007
_chemical_formula_moiety 'Cu3 [C12H8N2]3 [C28H19S4O16] Cl[H2O]17.63 '
_chemical_formula_sum 'C64 H78.25 Cl Cu3 N6 O33.63 S4'
_chemical_formula_weight 1824.05
_chemical_name_common 'Cu3 [C12H8N2]3 [C28H19S4O16] Cl[H2O]17.63 '
_chemical_name_systematic
; 
 ? 
;
_space_group_IT_number 5
_symmetry_cell_setting monoclinic
_symmetry_space_group_name_Hall 'C 2y'
_symmetry_space_group_name_H-M 'C 1 2 1'
_atom_sites_solution_hydrogens geom
_atom_sites_solution_primary direct
_atom_sites_solution_secondary difmap
_audit_creation_method SHELXL-97
_cell_angle_alpha 90.00
_cell_angle_beta 99.763(2)
_cell_angle_gamma 90.00
_cell_formula_units_Z 4
_cell_length_a 34.524(5)
_cell_length_b 16.597(2)
_cell_length_c 13.7907(18)
_cell_measurement_reflns_used 7826
_cell_measurement_temperature 187(2)
_cell_measurement_theta_max 24.05
_cell_measurement_theta_min 2.17
_cell_volume 7787.6(18)
_computing_cell_refinement 'SMART (Bruker, 2001)'
_computing_data_collection 'SMART (Bruker, 2001)'
_computing_data_reduction 'SAINT+ (Bruker, 1999)'
_computing_molecular_graphics 'PLATON (Spek, 2003)'
_computing_publication_material 'SHELXTL (1998)'
_computing_structure_refinement 'SHELXTL (Sheldrick, 1998)'
_computing_structure_solution 'SHELXTL (Sheldrick, 1998)'
_diffrn_ambient_temperature 187(2)
_diffrn_measured_fraction_theta_full 0.992
_diffrn_measured_fraction_theta_max 0.992
_diffrn_measurement_device_type 'Bruker AXS Apex CCD diffractometer'
_diffrn_measurement_method '\w scan'
_diffrn_radiation_monochromator graphite
_diffrn_radiation_source 'fine-focus sealed tube'
_diffrn_radiation_type MoK\a
_diffrn_radiation_wavelength 0.71073
_diffrn_reflns_av_R_equivalents 0.0446
_diffrn_reflns_av_sigmaI/netI 0.0825
_diffrn_reflns_limit_h_max 40
_diffrn_reflns_limit_h_min -43
_diffrn_reflns_limit_k_max 20
_diffrn_reflns_limit_k_min -20
_diffrn_reflns_limit_l_max 17
_diffrn_reflns_limit_l_min -17
_diffrn_reflns_number 29670
_diffrn_reflns_theta_full 26.52
_diffrn_reflns_theta_max 26.52
_diffrn_reflns_theta_min 1.37
_diffrn_standards_decay_% 0
_diffrn_standards_interval_time 0
_diffrn_standards_number 0
_exptl_absorpt_coefficient_mu 1.045
_exptl_absorpt_correction_T_max 0.9027
_exptl_absorpt_correction_T_min 0.7310
_exptl_absorpt_correction_type empirical
_exptl_absorpt_process_details ' SADABS, Sheldrick, 1996'
_exptl_crystal_colour green
_exptl_crystal_density_diffrn 1.556
_exptl_crystal_density_method 'not measured'
_exptl_crystal_description prism
_exptl_crystal_F_000 3765
_exptl_crystal_size_max 0.32
_exptl_crystal_size_mid 0.19
_exptl_crystal_size_min 0.10
_refine_diff_density_max 1.290
_refine_diff_density_min -0.740
_refine_diff_density_rms 0.115
_refine_ls_abs_structure_details 'Flack H D (1983), Acta Cryst. A39, 876-881'
_refine_ls_abs_structure_Flack 0.00
_refine_ls_extinction_method none
_refine_ls_goodness_of_fit_ref 1.032
_refine_ls_hydrogen_treatment none
_refine_ls_matrix_type full
_refine_ls_number_parameters 1036
_refine_ls_number_reflns 15791
_refine_ls_number_restraints 1
_refine_ls_restrained_S_all 1.032
_refine_ls_R_factor_all 0.0859
_refine_ls_R_factor_gt 0.0648
_refine_ls_shift/su_max 0.000
_refine_ls_shift/su_mean 0.000
_refine_ls_structure_factor_coef Fsqd
_refine_ls_weighting_details 'calc w=1/[\s^2^(Fo^2^)+(0.1069P)^2^+1.3276P] where P=(Fo^2^+2Fc^2^)/3'
_refine_ls_weighting_scheme calc
_refine_ls_wR_factor_gt 0.1627
_refine_ls_wR_factor_ref 0.1793
_reflns_number_gt 12373
_reflns_number_total 15791
_reflns_threshold_expression >2sigma(I)
_cod_data_source_file cg070579d_si1.cif
_cod_data_source_block r132m
_cod_original_cell_volume 7787.9(18)
_cod_original_sg_symbol_H-M 'C 2'
_cod_database_code 4504431

loop_
_symmetry_equiv_pos_as_xyz
'x, y, z'
'-x, y, -z'
'x+1/2, y+1/2, z'
'-x+1/2, y+1/2, -z'

loop_
_atom_site_label
_atom_site_type_symbol
_atom_site_fract_x
_atom_site_fract_y
_atom_site_fract_z
_atom_site_U_iso_or_equiv
_atom_site_adp_type
_atom_site_occupancy
_atom_site_symmetry_multiplicity
_atom_site_calc_flag
_atom_site_refinement_flags
Cu1 Cu 0.13921(2) 0.07997(5) 0.52224(6) 0.03232(19) Uani 1 1 d .
Cu2 Cu 0.09822(2) 0.54485(5) -0.37324(6) 0.0334(2) Uani 1 1 d .
Cu3 Cu 0.05099(2) 0.27658(5) 0.12888(6) 0.0360(2) Uani 1 1 d .
Cl1 Cl 0.15040(5) 0.46941(13) -0.39029(15) 0.0501(5) Uani 1 1 d .
S1 S 0.10328(4) 0.23652(9) 0.36301(10) 0.0242(3) Uani 1 1 d .
S2 S 0.12104(5) 0.18958(11) -0.15677(11) 0.0317(4) Uani 1 1 d .
S3 S 0.14153(6) 0.63698(13) -0.15513(15) 0.0514(5) Uani 1 1 d .
S4 S 0.14356(5) 0.71195(10) 0.33390(12) 0.0330(4) Uani 1 1 d .
C1 C 0.21497(19) 0.5167(4) 0.3478(4) 0.0277(13) Uani 1 1 d .
C2 C 0.22107(19) 0.4395(4) 0.4066(4) 0.0286(13) Uani 1 1 d .
H2A H 0.2497 0.4293 0.4239 0.034 Uiso 1 1 calc R
H2B H 0.2109 0.4473 0.4689 0.034 Uiso 1 1 calc R
C3 C 0.20193(18) 0.3658(4) 0.3562(4) 0.0266(13) Uani 1 1 d .
C4 C 0.16598(17) 0.3405(4) 0.3767(4) 0.0234(12) Uani 1 1 d .
H4 H 0.1529 0.3717 0.4191 0.028 Uiso 1 1 calc R
C5 C 0.14850(16) 0.2684(4) 0.3352(4) 0.0228(12) Uani 1 1 d .
C6 C 0.16700(17) 0.2226(3) 0.2722(4) 0.0226(12) Uani 1 1 d .
H6 H 0.1553 0.1738 0.2456 0.027 Uiso 1 1 calc R
C7 C 0.20251(17) 0.2478(4) 0.2477(4) 0.0244(12) Uani 1 1 d .
C8 C 0.22150(17) 0.1996(4) 0.1736(4) 0.0251(12) Uani 1 1 d .
H8A H 0.2505 0.2032 0.1913 0.030 Uiso 1 1 calc R
H8B H 0.2140 0.1422 0.1763 0.030 Uiso 1 1 calc R
C9 C 0.20862(18) 0.2314(4) 0.0700(4) 0.0275(13) Uani 1 1 d .
C10 C 0.17600(17) 0.1995(4) 0.0097(4) 0.0260(13) Uani 1 1 d .
H10 H 0.1623 0.1553 0.0318 0.031 Uiso 1 1 calc R
C11 C 0.16323(17) 0.2323(4) -0.0835(4) 0.0272(13) Uani 1 1 d .
C12 C 0.18265(18) 0.2949(4) -0.1184(4) 0.0282(13) Uani 1 1 d .
H12 H 0.1731 0.3171 -0.1814 0.034 Uiso 1 1 calc R
C13 C 0.21702(18) 0.3264(4) -0.0603(4) 0.0286(13) Uani 1 1 d .
C14 C 0.2389(2) 0.3939(4) -0.1006(5) 0.0363(15) Uani 1 1 d .
H14A H 0.2675 0.3860 -0.0785 0.044 Uiso 1 1 calc R
H14B H 0.2338 0.3910 -0.1734 0.044 Uiso 1 1 calc R
C15 C 0.22765(19) 0.4763(4) -0.0692(4) 0.0305(14) Uani 1 1 d .
C16 C 0.19446(19) 0.5142(4) -0.1191(5) 0.0298(14) Uani 1 1 d .
H16 H 0.1798 0.4895 -0.1759 0.036 Uiso 1 1 calc R
C17 C 0.1822(2) 0.5879(4) -0.0870(5) 0.0358(15) Uani 1 1 d .
C18 C 0.20384(19) 0.6240(4) -0.0044(5) 0.0319(14) Uani 1 1 d .
H18 H 0.1957 0.6748 0.0166 0.038 Uiso 1 1 calc R
C19 C 0.23690(18) 0.5880(4) 0.0481(4) 0.0293(13) Uani 1 1 d .
C20 C 0.25693(19) 0.6268(4) 0.1449(5) 0.0344(15) Uani 1 1 d .
H20A H 0.2839 0.6052 0.1633 0.041 Uiso 1 1 calc R
H20B H 0.2588 0.6858 0.1362 0.041 Uiso 1 1 calc R
C21 C 0.23362(19) 0.6090(4) 0.2257(4) 0.0298(14) Uani 1 1 d .
C22 C 0.20391(19) 0.6622(4) 0.2441(5) 0.0306(14) Uani 1 1 d .
H22 H 0.2004 0.7121 0.2099 0.037 Uiso 1 1 calc R
C23 C 0.17966(19) 0.6429(4) 0.3118(4) 0.0298(14) Uani 1 1 d .
C24 C 0.18502(19) 0.5699(4) 0.3632(4) 0.0303(14) Uani 1 1 d .
H24 H 0.1683 0.5563 0.4087 0.036 Uiso 1 1 calc R
C25 C 0.23878(17) 0.5373(4) 0.2798(4) 0.0279(13) Uani 1 1 d .
C26 C 0.22000(17) 0.3191(4) 0.2892(4) 0.0249(12) Uani 1 1 d .
C27 C 0.22930(17) 0.2954(4) 0.0334(4) 0.0271(13) Uani 1 1 d .
C28 C 0.24940(19) 0.5156(4) 0.0142(5) 0.0302(14) Uani 1 1 d .
C29 C 0.18294(19) 0.2292(4) 0.6083(5) 0.0329(15) Uani 1 1 d .
H29 H 0.1623 0.2382 0.6446 0.040 Uiso 1 1 calc R
C30 C 0.2141(2) 0.2853(4) 0.6156(5) 0.0372(16) Uani 1 1 d .
H30 H 0.2141 0.3319 0.6556 0.045 Uiso 1 1 calc R
C31 C 0.24413(18) 0.2723(4) 0.5651(4) 0.0321(14) Uani 1 1 d .
H31 H 0.2653 0.3096 0.5705 0.039 Uiso 1 1 calc R
C32 C 0.27323(19) 0.1864(4) 0.4452(5) 0.0343(15) Uani 1 1 d .
H32 H 0.2947 0.2224 0.4458 0.041 Uiso 1 1 calc R
C33 C 0.27079(19) 0.1210(4) 0.3890(5) 0.0348(16) Uani 1 1 d .
H33 H 0.2912 0.1097 0.3525 0.042 Uiso 1 1 calc R
C34 C 0.2326(3) -0.0012(4) 0.3213(5) 0.048(2) Uani 1 1 d .
H34 H 0.2515 -0.0140 0.2810 0.058 Uiso 1 1 calc R
C35 C 0.2002(3) -0.0495(5) 0.3193(6) 0.048(2) Uani 1 1 d .
H35 H 0.1964 -0.0954 0.2777 0.058 Uiso 1 1 calc R
C36 C 0.1730(2) -0.0297(4) 0.3800(5) 0.0439(18) Uani 1 1 d .
H36 H 0.1505 -0.0632 0.3782 0.053 Uiso 1 1 calc R
C37 C 0.20928(18) 0.0812(4) 0.4390(4) 0.0285(13) Uani 1 1 d .
C38 C 0.2380(2) 0.0672(4) 0.3825(4) 0.0328(15) Uani 1 1 d .
C39 C 0.21172(18) 0.1520(4) 0.5018(4) 0.0286(13) Uani 1 1 d .
C40 C 0.24394(17) 0.2039(4) 0.5051(4) 0.0281(13) Uani 1 1 d .
C41 C -0.0279(2) 0.3566(5) 0.1313(5) 0.0382(16) Uani 1 1 d .
H41 H -0.0390 0.3043 0.1338 0.046 Uiso 1 1 calc R
C42 C -0.0526(2) 0.4241(5) 0.1325(5) 0.0411(18) Uani 1 1 d .
H42 H -0.0798 0.4167 0.1347 0.049 Uiso 1 1 calc R
C43 C -0.0376(2) 0.4997(5) 0.1305(5) 0.0400(18) Uani 1 1 d .
H43 H -0.0539 0.5456 0.1325 0.048 Uiso 1 1 calc R
C44 C 0.0222(2) 0.5851(5) 0.1217(5) 0.0415(16) Uani 1 1 d .
H44 H 0.0074 0.6333 0.1225 0.050 Uiso 1 1 calc R
C45 C 0.0613(3) 0.5895(5) 0.1169(5) 0.0495(19) Uani 1 1 d .
H45 H 0.0732 0.6408 0.1144 0.059 Uiso 1 1 calc R
C46 C 0.1249(3) 0.5170(6) 0.1075(6) 0.052(2) Uani 1 1 d .
H46 H 0.1385 0.5664 0.1037 0.063 Uiso 1 1 calc R
C47 C 0.1440(2) 0.4475(7) 0.1051(6) 0.056(2) Uani 1 1 d .
H47 H 0.1713 0.4477 0.1023 0.067 Uiso 1 1 calc R
C48 C 0.1236(2) 0.3724(6) 0.1067(5) 0.0478(19) Uani 1 1 d .
H48 H 0.1372 0.3230 0.1023 0.057 Uiso 1 1 calc R
C49 C 0.06591(19) 0.4422(4) 0.1182(4) 0.0319(14) Uani 1 1 d .
C50 C 0.0847(2) 0.5182(5) 0.1157(5) 0.0372(16) Uani 1 1 d .
C51 C 0.02557(19) 0.4380(4) 0.1237(4) 0.0286(13) Uani 1 1 d .
C52 C 0.0031(2) 0.5086(4) 0.1254(4) 0.0320(14) Uani 1 1 d .
C53 C 0.06835(18) 0.3737(4) -0.3729(5) 0.0312(14) Uani 1 1 d .
H53 H 0.0947 0.3562 -0.3709 0.037 Uiso 1 1 calc R
C54 C 0.0388(2) 0.3152(4) -0.3762(5) 0.0367(16) Uani 1 1 d .
H54 H 0.0453 0.2596 -0.3780 0.044 Uiso 1 1 calc R
C55 C 0.0008(2) 0.3381(4) -0.3768(5) 0.0336(15) Uani 1 1 d .
H55 H -0.0193 0.2991 -0.3774 0.040 Uiso 1 1 calc R
C56 C -0.04719(18) 0.4525(4) -0.3789(5) 0.0306(14) Uani 1 1 d .
H56 H -0.0689 0.4169 -0.3827 0.037 Uiso 1 1 calc R
C57 C -0.05310(18) 0.5328(4) -0.3758(5) 0.0320(14) Uani 1 1 d .
H57 H -0.0790 0.5522 -0.3765 0.038 Uiso 1 1 calc R
C58 C -0.0258(2) 0.6742(5) -0.3668(6) 0.0475(19) Uani 1 1 d .
H58 H -0.0507 0.6980 -0.3659 0.057 Uiso 1 1 calc R
C59 C 0.0065(3) 0.7214(5) -0.3634(7) 0.061(2) Uani 1 1 d .
H59 H 0.0041 0.7783 -0.3590 0.074 Uiso 1 1 calc R
C60 C 0.0433(2) 0.6868(5) -0.3666(6) 0.0441(18) Uani 1 1 d .
H60 H 0.0655 0.7211 -0.3649 0.053 Uiso 1 1 calc R
C61 C 0.01698(18) 0.5602(4) -0.3726(4) 0.0292(14) Uani 1 1 d .
C62 C -0.02214(18) 0.5894(4) -0.3715(5) 0.0318(14) Uani 1 1 d .
C63 C 0.02372(18) 0.4743(4) -0.3754(4) 0.0290(14) Uani 1 1 d .
C64 C -0.00754(18) 0.4199(4) -0.3765(4) 0.0260(13) Uani 1 1 d .
N1 N 0.18194(15) 0.1644(3) 0.5522(4) 0.0277(11) Uani 1 1 d .
N2 N 0.17691(16) 0.0327(3) 0.4391(4) 0.0310(12) Uani 1 1 d .
N3 N 0.01007(16) 0.3627(3) 0.1268(4) 0.0296(12) Uani 1 1 d .
N4 N 0.08552(17) 0.3718(4) 0.1145(4) 0.0345(13) Uani 1 1 d .
N5 N 0.06125(15) 0.4513(3) -0.3724(4) 0.0295(12) Uani 1 1 d .
N6 N 0.04819(16) 0.6077(4) -0.3718(4) 0.0363(13) Uani 1 1 d .
O1 O 0.25525(12) 0.3414(3) 0.2686(3) 0.0317(10) Uani 1 1 d .
O2 O 0.26183(14) 0.3271(3) 0.0902(3) 0.0375(11) Uani 1 1 d .
H2 H 0.2675 0.3712 0.0662 0.056 Uiso 1 1 calc R
O3 O 0.28425(13) 0.4820(3) 0.0611(3) 0.0385(11) Uani 1 1 d .
H3 H 0.2840 0.4791 0.1218 0.058 Uiso 1 1 calc R
O4 O 0.26826(13) 0.4887(3) 0.2637(4) 0.0397(11) Uani 1 1 d .
H4A H 0.2620 0.4405 0.2712 0.060 Uiso 1 1 calc R
O5 O 0.10459(13) 0.1485(3) 0.3666(3) 0.0293(9) Uani 1 1 d .
O6 O 0.09888(12) 0.2720(3) 0.4569(3) 0.0287(9) Uani 1 1 d .
O7 O 0.07265(12) 0.2659(3) 0.2851(3) 0.0329(10) Uani 1 1 d .
O8 O 0.12128(15) 0.6713(3) 0.4004(4) 0.0518(14) Uani 1 1 d .
O9 O 0.11931(16) 0.7313(4) 0.2391(4) 0.0576(15) Uani 1 1 d .
O10 O 0.16325(15) 0.7824(3) 0.3795(4) 0.0515(14) Uani 1 1 d .
O11 O 0.11640(14) 0.5761(4) -0.2073(3) 0.0456(12) Uani 1 1 d .
O12 O 0.1227(2) 0.6795(6) -0.0843(5) 0.120(4) Uani 1 1 d .
O13 O 0.1567(2) 0.6905(4) -0.2251(5) 0.074(2) Uani 1 1 d .
O14 O 0.11570(15) 0.2312(4) -0.2505(3) 0.0473(13) Uani 1 1 d .
O15 O 0.12898(16) 0.1035(3) -0.1672(4) 0.0565(15) Uani 1 1 d .
O16 O 0.08795(13) 0.2028(4) -0.1047(4) 0.0479(14) Uani 1 1 d .
O17 O 0.12318(16) 0.6483(4) -0.4090(4) 0.0508(13) Uani 1 1 d .
O18 O 0.08840(19) 0.2012(4) 0.0859(4) 0.0582(16) Uani 1 1 d .
O19 O 0.01186(17) 0.1917(4) 0.1363(7) 0.093(3) Uani 1 1 d .
O20 O 0.09819(14) -0.0013(3) 0.4820(4) 0.0475(13) Uani 1 1 d .
O21 O 0.09901(13) 0.1465(3) 0.5774(3) 0.0360(11) Uani 1 1 d .
O22 O 0.15471(14) 0.0184(3) 0.6763(4) 0.0480(13) Uani 1 1 d .
O001 O 0.0467(2) 0.7429(5) 0.8857(7) 0.093(3) Uani 1 1 d .
O002 O 0.3495(3) 0.4648(6) 0.9551(7) 0.108(3) Uani 1 1 d .
O003 O 0.1120(2) 0.0602(4) 0.1570(5) 0.082(2) Uani 1 1 d .
O004 O 0.1501(2) 0.8011(5) 0.0729(6) 0.089(2) Uani 1 1 d .
O005 O 0.1134(3) 0.8454(4) 0.5161(6) 0.102(3) Uani 1 1 d .
O006 O 0.0612(3) 0.8760(6) 0.7695(10) 0.136(4) Uani 1 1 d .
O007 O 0.0603(5) 0.8525(13) 0.2230(8) 0.279(13) Uani 1 1 d .
O008 O 0.0166(4) 0.1056(7) 0.3151(13) 0.201(7) Uani 1 1 d .
O009 O 0.0680(3) 0.9910(6) 0.2832(7) 0.074(4) Uani 0.75(2) 1 d P
O010 O 0.1364(5) 0.8459(6) 0.7143(9) 0.131(7) Uani 0.78(3) 1 d P
O011 O 0.9919(5) 0.8048(8) 0.9581(10) 0.133(7) Uani 0.76(3) 1 d P
O012 O 0.0758(5) 0.0032(6) 0.8968(14) 0.152(10) Uani 0.64(2) 1 d P
O013 O 0.9686(5) 0.9502(11) 0.9831(16) 0.090(8) Uani 0.43(2) 1 d P
O014 O 0.9817(4) 0.0766(8) 0.0260(9) 0.026(4) Uani 0.308(15) 1 d P

loop_
_atom_site_aniso_label
_atom_site_aniso_U_11
_atom_site_aniso_U_22
_atom_site_aniso_U_33
_atom_site_aniso_U_23
_atom_site_aniso_U_13
_atom_site_aniso_U_12
Cu1 0.0300(4) 0.0301(4) 0.0375(4) -0.0037(3) 0.0074(3) 0.0032(3)
Cu2 0.0265(4) 0.0399(5) 0.0350(4) -0.0022(4) 0.0084(3) -0.0063(3)
Cu3 0.0389(5) 0.0350(4) 0.0312(4) -0.0043(4) -0.0023(3) 0.0098(4)
Cl1 0.0305(9) 0.0600(13) 0.0641(12) -0.0199(10) 0.0201(8) -0.0071(8)
S1 0.0232(7) 0.0243(7) 0.0252(7) -0.0001(6) 0.0048(6) 0.0002(6)
S2 0.0275(8) 0.0410(9) 0.0260(7) -0.0054(7) 0.0025(6) 0.0051(7)
S3 0.0517(12) 0.0485(11) 0.0473(11) -0.0033(9) -0.0112(9) 0.0175(9)
S4 0.0269(8) 0.0314(9) 0.0393(9) -0.0012(7) 0.0015(7) -0.0045(6)
C1 0.032(3) 0.023(3) 0.026(3) -0.002(2) -0.002(3) -0.009(3)
C2 0.030(3) 0.030(3) 0.024(3) -0.004(2) -0.003(2) -0.003(3)
C3 0.027(3) 0.026(3) 0.025(3) 0.002(2) -0.001(2) 0.003(2)
C4 0.027(3) 0.026(3) 0.019(3) 0.000(2) 0.007(2) 0.004(2)
C5 0.023(3) 0.027(3) 0.019(3) 0.000(2) 0.004(2) -0.002(2)
C6 0.025(3) 0.019(3) 0.022(3) -0.001(2) 0.000(2) 0.004(2)
C7 0.025(3) 0.024(3) 0.023(3) 0.002(2) 0.002(2) 0.001(2)
C8 0.026(3) 0.025(3) 0.024(3) 0.000(2) 0.003(2) 0.007(2)
C9 0.032(3) 0.023(3) 0.027(3) 0.003(2) 0.006(3) 0.010(3)
C10 0.024(3) 0.027(3) 0.029(3) 0.000(2) 0.010(2) 0.007(2)
C11 0.021(3) 0.033(3) 0.027(3) -0.006(3) 0.003(2) 0.009(3)
C12 0.032(3) 0.030(3) 0.023(3) 0.000(2) 0.006(2) 0.006(3)
C13 0.034(3) 0.027(3) 0.027(3) 0.004(2) 0.011(3) 0.008(3)
C14 0.049(4) 0.035(4) 0.029(3) 0.003(3) 0.016(3) 0.004(3)
C15 0.031(3) 0.038(4) 0.025(3) 0.000(3) 0.012(3) -0.006(3)
C16 0.032(3) 0.028(3) 0.028(3) -0.002(2) 0.002(3) -0.003(3)
C17 0.039(4) 0.041(4) 0.027(3) 0.003(3) 0.002(3) -0.004(3)
C18 0.035(3) 0.026(3) 0.036(3) -0.002(3) 0.008(3) -0.004(3)
C19 0.030(3) 0.030(3) 0.030(3) -0.004(3) 0.011(2) -0.014(3)
C20 0.033(3) 0.031(4) 0.038(4) 0.001(3) 0.002(3) -0.013(3)
C21 0.035(3) 0.036(3) 0.018(3) -0.001(2) 0.004(2) -0.013(3)
C22 0.035(3) 0.026(3) 0.029(3) 0.001(2) -0.002(3) -0.010(3)
C23 0.035(3) 0.022(3) 0.031(3) -0.005(3) -0.001(3) -0.008(3)
C24 0.037(3) 0.029(3) 0.025(3) -0.004(2) 0.004(3) -0.010(3)
C25 0.024(3) 0.028(3) 0.027(3) -0.008(3) -0.006(2) -0.011(3)
C26 0.024(3) 0.028(3) 0.024(3) 0.002(2) 0.006(2) 0.003(2)
C27 0.026(3) 0.029(3) 0.027(3) -0.005(2) 0.009(2) -0.001(2)
C28 0.028(3) 0.033(3) 0.030(3) 0.004(3) 0.005(3) -0.008(3)
C29 0.031(3) 0.037(4) 0.030(3) -0.006(3) 0.003(3) 0.008(3)
C30 0.037(4) 0.033(4) 0.037(4) -0.001(3) -0.004(3) 0.003(3)
C31 0.024(3) 0.039(4) 0.032(3) -0.004(3) -0.002(2) 0.004(3)
C32 0.024(3) 0.039(4) 0.039(4) 0.005(3) 0.003(3) 0.003(3)
C33 0.030(3) 0.045(4) 0.031(3) 0.008(3) 0.010(3) 0.021(3)
C34 0.082(6) 0.031(4) 0.035(4) 0.002(3) 0.016(4) 0.024(4)
C35 0.074(6) 0.031(4) 0.045(4) -0.008(3) 0.020(4) 0.014(4)
C36 0.059(5) 0.030(4) 0.043(4) -0.004(3) 0.010(4) -0.001(3)
C37 0.035(3) 0.026(3) 0.023(3) 0.000(2) 0.002(2) 0.014(3)
C38 0.042(4) 0.034(4) 0.023(3) 0.008(2) 0.005(3) 0.016(3)
C39 0.026(3) 0.034(3) 0.025(3) 0.002(3) 0.002(2) 0.010(3)
C40 0.023(3) 0.032(3) 0.027(3) -0.001(3) 0.000(2) 0.010(3)
C41 0.037(4) 0.043(4) 0.032(3) -0.005(3) -0.002(3) -0.009(3)
C42 0.025(3) 0.068(5) 0.030(3) -0.003(3) 0.003(3) 0.003(3)
C43 0.037(4) 0.046(4) 0.033(3) -0.006(3) -0.002(3) 0.025(3)
C44 0.051(4) 0.039(4) 0.036(4) -0.001(3) 0.008(3) 0.007(3)
C45 0.070(5) 0.033(4) 0.044(4) 0.001(3) 0.003(4) -0.002(4)
C46 0.057(5) 0.060(5) 0.045(4) 0.013(4) 0.020(4) -0.013(4)
C47 0.028(4) 0.097(7) 0.043(4) 0.004(4) 0.012(3) 0.005(4)
C48 0.045(4) 0.067(5) 0.032(4) 0.007(4) 0.006(3) 0.014(4)
C49 0.032(3) 0.043(4) 0.019(3) 0.001(3) -0.001(3) 0.004(3)
C50 0.038(4) 0.047(4) 0.027(3) -0.003(3) 0.008(3) -0.004(3)
C51 0.034(3) 0.034(3) 0.018(3) -0.003(2) 0.003(2) 0.005(3)
C52 0.039(4) 0.038(4) 0.018(3) -0.001(2) 0.001(3) 0.009(3)
C53 0.023(3) 0.033(4) 0.038(4) -0.006(3) 0.009(3) 0.004(3)
C54 0.032(3) 0.032(4) 0.049(4) -0.002(3) 0.015(3) 0.006(3)
C55 0.030(3) 0.036(4) 0.033(3) -0.005(3) 0.000(3) -0.001(3)
C56 0.021(3) 0.038(4) 0.033(3) -0.001(3) 0.004(3) 0.001(3)
C57 0.020(3) 0.039(4) 0.036(3) 0.004(3) 0.004(3) 0.005(3)
C58 0.048(4) 0.036(4) 0.058(5) -0.004(3) 0.008(4) 0.010(4)
C59 0.063(5) 0.028(4) 0.089(7) 0.001(4) -0.001(5) -0.001(4)
C60 0.035(4) 0.043(4) 0.054(5) 0.000(4) 0.005(3) -0.007(3)
C61 0.029(3) 0.037(4) 0.020(3) 0.005(2) 0.003(2) 0.002(3)
C62 0.027(3) 0.037(4) 0.032(3) 0.002(3) 0.003(3) 0.006(3)
C63 0.023(3) 0.041(4) 0.022(3) -0.002(3) 0.000(2) 0.003(3)
C64 0.026(3) 0.034(3) 0.019(3) -0.002(2) 0.007(2) 0.001(3)
N1 0.025(3) 0.035(3) 0.023(2) 0.000(2) 0.002(2) 0.007(2)
N2 0.038(3) 0.027(3) 0.028(3) 0.001(2) 0.006(2) 0.006(2)
N3 0.029(3) 0.035(3) 0.023(3) -0.002(2) -0.002(2) 0.005(2)
N4 0.036(3) 0.042(3) 0.026(3) 0.005(2) 0.008(2) 0.016(3)
N5 0.025(3) 0.037(3) 0.026(3) -0.002(2) 0.002(2) 0.001(2)
N6 0.032(3) 0.034(3) 0.040(3) 0.000(2) -0.001(2) -0.001(2)
O1 0.023(2) 0.042(3) 0.032(2) 0.0007(19) 0.0096(18) -0.0032(19)
O2 0.037(3) 0.043(3) 0.032(2) 0.005(2) 0.002(2) -0.010(2)
O3 0.026(2) 0.056(3) 0.033(2) -0.001(2) 0.0021(19) 0.001(2)
O4 0.033(2) 0.033(3) 0.054(3) -0.001(2) 0.013(2) -0.010(2)
O5 0.036(2) 0.026(2) 0.029(2) -0.0030(18) 0.0118(19) -0.0067(19)
O6 0.028(2) 0.034(2) 0.028(2) -0.0016(19) 0.0132(17) -0.0009(19)
O7 0.023(2) 0.048(3) 0.027(2) 0.007(2) 0.0022(17) 0.001(2)
O8 0.038(3) 0.054(3) 0.068(4) 0.011(3) 0.021(3) 0.007(3)
O9 0.051(3) 0.069(4) 0.048(3) -0.005(3) -0.004(3) 0.012(3)
O10 0.038(3) 0.032(3) 0.083(4) -0.015(3) 0.007(3) 0.000(2)
O11 0.034(2) 0.064(3) 0.039(3) 0.007(3) 0.006(2) 0.007(3)
O12 0.101(6) 0.165(9) 0.075(5) -0.053(5) -0.042(4) 0.102(6)
O13 0.091(5) 0.051(4) 0.064(4) 0.016(3) -0.029(4) -0.011(3)
O14 0.046(3) 0.067(4) 0.027(2) 0.005(2) 0.004(2) -0.003(3)
O15 0.045(3) 0.044(3) 0.074(4) -0.019(3) -0.011(3) 0.004(3)
O16 0.024(2) 0.085(4) 0.035(3) -0.002(3) 0.006(2) 0.005(3)
O17 0.052(3) 0.054(3) 0.050(3) -0.005(3) 0.017(3) -0.016(3)
O18 0.079(4) 0.055(4) 0.040(3) -0.009(3) 0.009(3) 0.030(3)
O19 0.034(3) 0.035(3) 0.192(9) -0.016(4) -0.029(4) -0.007(3)
O20 0.034(3) 0.042(3) 0.065(3) -0.007(3) 0.002(2) -0.007(2)
O21 0.033(2) 0.043(3) 0.033(2) -0.008(2) 0.007(2) 0.007(2)
O22 0.038(3) 0.052(3) 0.055(3) 0.014(3) 0.011(2) 0.003(2)
O001 0.057(4) 0.080(5) 0.140(7) 0.023(5) 0.011(4) 0.010(4)
O002 0.095(6) 0.114(7) 0.135(7) -0.023(6) 0.074(6) -0.022(5)
O003 0.113(6) 0.061(5) 0.077(4) 0.017(4) 0.032(4) 0.023(4)
O004 0.103(6) 0.075(5) 0.090(5) 0.005(4) 0.020(5) 0.006(4)
O005 0.179(9) 0.048(4) 0.091(6) 0.009(4) 0.054(6) 0.012(5)
O006 0.124(8) 0.082(6) 0.195(11) 0.017(7) 0.004(8) -0.020(6)
O007 0.269(17) 0.47(3) 0.093(8) 0.029(12) 0.024(9) 0.28(2)
O008 0.197(12) 0.090(7) 0.37(2) 0.065(10) 0.205(14) 0.028(8)
O009 0.076(7) 0.059(6) 0.079(6) -0.001(5) -0.006(5) 0.000(5)
O010 0.246(18) 0.043(6) 0.105(10) 0.023(5) 0.032(9) -0.035(8)
O011 0.139(13) 0.112(11) 0.135(13) 0.008(8) -0.014(10) -0.018(9)
O012 0.24(2) 0.029(6) 0.25(2) -0.012(8) 0.213(18) -0.011(8)
O013 0.073(12) 0.064(12) 0.135(17) 0.046(11) 0.024(11) 0.003(9)
O014 0.032(8) 0.016(7) 0.027(7) -0.014(5) -0.002(5) -0.010(6)

loop_
_atom_type_symbol
_atom_type_description
_atom_type_scat_dispersion_real
_atom_type_scat_dispersion_imag
_atom_type_scat_source
C C 0.0033 0.0016 'International Tables Vol C Tables 4.2.6.8 and 6.1.1.4'
H H 0.0000 0.0000 'International Tables Vol C Tables 4.2.6.8 and 6.1.1.4'
N N 0.0061 0.0033 'International Tables Vol C Tables 4.2.6.8 and 6.1.1.4'
Cu Cu 0.3201 1.2651 'International Tables Vol C Tables 4.2.6.8 and 6.1.1.4'
S S 0.1246 0.1234 'International Tables Vol C Tables 4.2.6.8 and 6.1.1.4'
O O 0.0106 0.0060 'International Tables Vol C Tables 4.2.6.8 and 6.1.1.4'
Cl Cl 0.1484 0.1585 'International Tables Vol C Tables 4.2.6.8 and 6.1.1.4'

loop_
_geom_angle_atom_site_label_1
_geom_angle_atom_site_label_2
_geom_angle_atom_site_label_3
_geom_angle
O20 Cu1 O21 88.5(2)
O20 Cu1 N1 175.4(2)
O21 Cu1 N1 93.9(2)
O20 Cu1 N2 94.3(2)
O21 Cu1 N2 165.9(2)
N1 Cu1 N2 82.4(2)
O20 Cu1 O22 90.0(2)
O21 Cu1 O22 87.85(19)
N1 Cu1 O22 94.04(19)
N2 Cu1 O22 106.0(2)
N5 Cu2 O17 162.8(2)
N5 Cu2 N6 81.6(2)
O17 Cu2 N6 88.0(2)
N5 Cu2 Cl1 95.26(16)
O17 Cu2 Cl1 93.76(17)
N6 Cu2 Cl1 173.77(17)
N5 Cu2 O11 103.4(2)
O17 Cu2 O11 89.7(2)
N6 Cu2 O11 87.9(2)
Cl1 Cu2 O11 98.06(14)
O18 Cu3 O19 93.0(3)
O18 Cu3 N3 161.5(2)
O19 Cu3 N3 91.3(2)
O18 Cu3 N4 92.3(3)
O19 Cu3 N4 173.1(2)
N3 Cu3 N4 82.3(2)
O18 Cu3 O7 96.6(2)
O19 Cu3 O7 90.8(3)
N3 Cu3 O7 101.32(19)
N4 Cu3 O7 92.99(19)
O6 S1 O7 110.4(3)
O6 S1 O5 112.4(3)
O7 S1 O5 111.9(3)
O6 S1 C5 107.7(3)
O7 S1 C5 107.5(3)
O5 S1 C5 106.6(3)
O14 S2 O16 111.9(3)
O14 S2 O15 112.0(4)
O16 S2 O15 111.6(4)
O14 S2 C11 106.6(3)
O16 S2 C11 107.1(3)
O15 S2 C11 107.2(3)
O11 S3 O12 112.1(5)
O11 S3 O13 110.3(3)
O12 S3 O13 113.6(6)
O11 S3 C17 107.5(3)
O12 S3 C17 106.1(3)
O13 S3 C17 106.9(4)
O10 S4 O8 111.2(4)
O10 S4 O9 111.6(4)
O8 S4 O9 112.3(3)
O10 S4 C23 108.0(3)
O8 S4 C23 105.8(3)
O9 S4 C23 107.7(3)
C25 C1 C24 118.8(6)
C25 C1 C2 121.7(6)
C24 C1 C2 119.5(6)
C3 C2 C1 115.5(5)
C4 C3 C26 118.2(5)
C4 C3 C2 119.4(6)
C26 C3 C2 122.3(6)
C3 C4 C5 120.6(5)
C6 C5 C4 120.3(5)
C6 C5 S1 119.6(4)
C4 C5 S1 120.1(4)
C5 C6 C7 120.4(5)
C6 C7 C26 119.3(5)
C6 C7 C8 120.1(5)
C26 C7 C8 120.6(5)
C9 C8 C7 110.9(5)
C10 C9 C27 118.6(5)
C10 C9 C8 120.7(6)
C27 C9 C8 120.7(5)
C9 C10 C11 120.1(6)
C12 C11 C10 121.5(6)
C12 C11 S2 120.5(5)
C10 C11 S2 118.0(5)
C11 C12 C13 119.7(5)
C27 C13 C12 119.0(6)
C27 C13 C14 121.7(6)
C12 C13 C14 119.3(5)
C15 C14 C13 113.5(5)
C16 C15 C28 118.3(6)
C16 C15 C14 120.2(6)
C28 C15 C14 121.5(6)
C15 C16 C17 120.8(6)
C18 C17 C16 119.4(6)
C18 C17 S3 120.7(6)
C16 C17 S3 119.8(5)
C19 C18 C17 121.7(6)
C18 C19 C28 118.5(6)
C18 C19 C20 119.0(6)
C28 C19 C20 122.4(6)
C21 C20 C19 110.0(5)
C25 C21 C22 117.9(6)
C25 C21 C20 121.6(6)
C22 C21 C20 120.4(6)
C23 C22 C21 121.0(6)
C22 C23 C24 119.7(6)
C22 C23 S4 119.4(5)
C24 C23 S4 120.9(5)
C23 C24 C1 120.4(6)
O4 C25 C1 120.8(6)
O4 C25 C21 116.9(6)
C1 C25 C21 122.2(6)
O1 C26 C7 119.1(5)
O1 C26 C3 119.8(5)
C7 C26 C3 121.0(5)
O2 C27 C13 118.9(5)
O2 C27 C9 120.0(5)
C13 C27 C9 121.0(5)
O3 C28 C19 119.3(6)
O3 C28 C15 119.4(6)
C19 C28 C15 121.3(6)
N1 C29 C30 121.4(6)
C31 C30 C29 119.8(7)
C30 C31 C40 120.1(7)
C33 C32 C40 121.2(7)
C32 C33 C38 121.2(6)
C35 C34 C38 120.6(7)
C34 C35 C36 118.6(7)
N2 C36 C35 123.1(8)
N2 C37 C38 124.3(6)
N2 C37 C39 115.9(5)
C38 C37 C39 119.8(6)
C37 C38 C34 116.0(7)
C37 C38 C33 119.7(6)
C34 C38 C33 124.3(7)
N1 C39 C40 124.0(6)
N1 C39 C37 117.2(6)
C40 C39 C37 118.8(6)
C39 C40 C31 116.1(6)
C39 C40 C32 119.2(6)
C31 C40 C32 124.6(6)
N3 C41 C42 123.0(7)
C43 C42 C41 120.0(6)
C42 C43 C52 118.5(6)
C45 C44 C52 120.8(7)
C44 C45 C50 121.4(7)
C47 C46 C50 120.8(8)
C46 C47 C48 120.5(7)
N4 C48 C47 119.9(7)
N4 C49 C51 117.6(6)
N4 C49 C50 122.0(6)
C51 C49 C50 120.3(6)
C46 C50 C49 116.7(7)
C46 C50 C45 125.3(7)
C49 C50 C45 118.0(7)
N3 C51 C52 122.8(6)
N3 C51 C49 116.3(6)
C52 C51 C49 120.8(6)
C51 C52 C43 117.8(6)
C51 C52 C44 118.5(6)
C43 C52 C44 123.7(6)
N5 C53 C54 123.0(6)
C55 C54 C53 120.0(6)
C54 C55 C64 118.3(7)
C57 C56 C64 120.6(6)
C56 C57 C62 122.6(6)
C59 C58 C62 119.9(7)
C58 C59 C60 120.4(7)
N6 C60 C59 122.0(7)
N6 C61 C62 124.0(6)
N6 C61 C63 116.7(6)
C62 C61 C63 119.3(6)
C58 C62 C57 126.1(6)
C58 C62 C61 115.3(6)
C57 C62 C61 118.6(6)
N5 C63 C64 123.5(6)
N5 C63 C61 115.9(6)
C64 C63 C61 120.5(6)
C55 C64 C63 117.9(6)
C55 C64 C56 123.7(6)
C63 C64 C56 118.3(6)
C29 N1 C39 118.6(6)
C29 N1 Cu1 128.9(5)
C39 N1 Cu1 112.4(4)
C36 N2 C37 117.4(6)
C36 N2 Cu1 130.3(5)
C37 N2 Cu1 111.9(4)
C41 N3 C51 117.9(6)
C41 N3 Cu3 130.1(5)
C51 N3 Cu3 112.0(4)
C48 N4 C49 120.0(7)
C48 N4 Cu3 128.4(5)
C49 N4 Cu3 111.5(5)
C53 N5 C63 117.3(6)
C53 N5 Cu2 129.7(5)
C63 N5 Cu2 113.0(5)
C60 N6 C61 118.4(6)
C60 N6 Cu2 128.9(5)
C61 N6 Cu2 112.7(4)
S1 O7 Cu3 147.8(3)
S3 O11 Cu2 133.3(3)

loop_
_geom_bond_atom_site_label_1
_geom_bond_atom_site_label_2
_geom_bond_distance
_geom_bond_site_symmetry_2
Cu1 O20 1.967(5) .
Cu1 O21 2.020(4) .
Cu1 N1 2.025(5) .
Cu1 N2 2.032(5) .
Cu1 O22 2.336(5) .
Cu2 N5 2.011(6) .
Cu2 O17 2.020(6) .
Cu2 N6 2.020(6) .
Cu2 Cl1 2.239(2) .
Cu2 O11 2.326(5) .
Cu3 O18 1.961(6) .
Cu3 O19 1.967(6) .
Cu3 N3 2.006(6) .
Cu3 N4 2.009(6) .
Cu3 O7 2.165(4) .
S1 O6 1.454(4) .
S1 O7 1.457(4) .
S1 O5 1.462(5) .
S1 C5 1.751(6) .
S2 O14 1.449(5) .
S2 O16 1.465(5) .
S2 O15 1.466(6) .
S2 C11 1.774(6) .
S3 O11 1.442(6) .
S3 O12 1.446(8) .
S3 O13 1.471(7) .
S3 C17 1.753(7) .
S4 O10 1.443(5) .
S4 O8 1.458(6) .
S4 O9 1.463(5) .
S4 C23 1.757(7) .
C1 C25 1.391(9) .
C1 C24 1.403(9) .
C1 C2 1.512(8) .
C2 C3 1.503(8) .
C3 C4 1.384(9) .
C3 C26 1.429(9) .
C4 C5 1.417(8) .
C5 C6 1.389(8) .
C6 C7 1.390(8) .
C7 C26 1.406(8) .
C7 C8 1.530(8) .
C8 C9 1.517(8) .
C9 C10 1.387(8) .
C9 C27 1.419(9) .
C10 C11 1.396(8) .
C11 C12 1.367(9) .
C12 C13 1.415(9) .
C13 C27 1.389(8) .
C13 C14 1.509(9) .
C14 C15 1.507(9) .
C15 C16 1.383(9) .
C15 C28 1.421(9) .
C16 C17 1.391(10) .
C17 C18 1.388(9) .
C18 C19 1.379(9) .
C19 C28 1.385(9) .
C19 C20 1.537(8) .
C20 C21 1.509(9) .
C21 C25 1.399(9) .
C21 C22 1.410(10) .
C22 C23 1.393(9) .
C23 C24 1.400(9) .
C25 O4 1.347(8) .
C26 O1 1.347(7) .
C27 O2 1.361(7) .
C28 O3 1.383(8) .
C29 N1 1.322(8) .
C29 C30 1.415(10) .
C30 C31 1.359(10) .
C31 C40 1.404(9) .
C32 C33 1.328(10) .
C32 C40 1.440(9) .
C33 C38 1.431(10) .
C34 C35 1.372(12) .
C34 C38 1.408(10) .
C35 C36 1.400(11) .
C36 N2 1.312(9) .
C37 N2 1.377(9) .
C37 C38 1.382(9) .
C37 C39 1.454(9) .
C39 N1 1.351(8) .
C39 C40 1.402(9) .
C41 N3 1.328(9) .
C41 C42 1.410(11) .
C42 C43 1.360(11) .
C43 C52 1.428(10) .
C44 C45 1.364(11) .
C44 C52 1.436(11) .
C45 C50 1.435(11) .
C46 C47 1.332(12) .
C46 C50 1.409(11) .
C47 C48 1.433(13) .
C48 N4 1.338(10) .
C49 N4 1.356(9) .
C49 C51 1.409(9) .
C49 C50 1.423(10) .
C51 N3 1.363(9) .
C51 C52 1.408(9) .
C53 N5 1.312(9) .
C53 C54 1.402(10) .
C54 C55 1.364(10) .
C55 C64 1.388(10) .
C56 C57 1.350(10) .
C56 C64 1.467(9) .
C57 C62 1.417(9) .
C58 C59 1.355(12) .
C58 C62 1.415(10) .
C59 C60 1.404(12) .
C60 N6 1.328(10) .
C61 N6 1.334(8) .
C61 C62 1.438(9) .
C61 C63 1.446(10) .
C63 N5 1.345(8) .
C63 C64 1.405(9) .
O011 O011 1.20(2) 2_757
O014 O014 1.56(3) 2_755
